data_4105419
loop_
_publ_author_name
'Christer B. Aaker\"oy'
'Safiyyah Forbes'
'John Desper'

_publ_section_title
;
 Using Cocrystals To Systematically Modulate Aqueous Solubility and
 Melting Behavior of an Anticancer Drug
;
_journal_name_full 'Journal of the American Chemical Society'
_journal_page_first 17048
_journal_page_last 17049
_journal_paper_doi 10.1021/ja907674c
_journal_volume 131
_journal_year 2009
_chemical_formula_moiety
;
(C18 H22 N4 O2) (C12 H22 O4)
;
_chemical_formula_sum 'C30 H44 N4 O6'
_chemical_formula_weight 556.69
_chemical_name_systematic
;
SF5 (4-pyridyl)-CONH-(CH2)6-NHCO-(4-pyridyl), HOOC-(CH2)10-COOH
;
_space_group_IT_number 2
_symmetry_cell_setting triclinic
_symmetry_space_group_name_Hall '-P 1'
_symmetry_space_group_name_H-M 'P -1'
_atom_sites_solution_hydrogens geom
_atom_sites_solution_primary direct
_atom_sites_solution_secondary difmap
_audit_creation_method SHELXL-97
_cell_angle_alpha 86.023(6)
_cell_angle_beta 89.386(6)
_cell_angle_gamma 88.496(6)
_cell_formula_units_Z 1
_cell_length_a 5.1519(4)
_cell_length_b 5.2778(5)
_cell_length_c 26.148(3)
_cell_measurement_reflns_used 2618
_cell_measurement_temperature 120(2)
_cell_measurement_theta_max 31.18
_cell_measurement_theta_min 2.34
_cell_volume 709.00(12)
_computing_cell_refinement 'Bruker SAINT'
_computing_data_collection 'Bruker APEX2'
_computing_data_reduction 'Bruker SAINT'
_computing_molecular_graphics 'Bruker SHELXTL'
_computing_publication_material 'Bruker SHELXTL'
_computing_structure_refinement 'SHELXL-97 (Sheldrick, 1997)'
_computing_structure_solution 'SHELXS-97 (Sheldrick, 1990)'
_diffrn_ambient_temperature 120(2)
_diffrn_measured_fraction_theta_full 0.978
_diffrn_measured_fraction_theta_max 0.978
_diffrn_measurement_device_type 'Bruker APEX-II CCD'
_diffrn_measurement_method '\f and \w scans'
_diffrn_radiation_monochromator graphite
_diffrn_radiation_source 'fine-focus sealed tube'
_diffrn_radiation_type MoK\a
_diffrn_radiation_wavelength 0.71073
_diffrn_reflns_av_R_equivalents 0.0726
_diffrn_reflns_av_sigmaI/netI 0.0833
_diffrn_reflns_limit_h_max 7
_diffrn_reflns_limit_h_min -7
_diffrn_reflns_limit_k_max 7
_diffrn_reflns_limit_k_min -7
_diffrn_reflns_limit_l_max 37
_diffrn_reflns_limit_l_min -39
_diffrn_reflns_number 16574
_diffrn_reflns_theta_full 32.58
_diffrn_reflns_theta_max 32.58
_diffrn_reflns_theta_min 2.34
_diffrn_standards_number 0
_exptl_absorpt_coefficient_mu 0.091
_exptl_absorpt_correction_type none
_exptl_crystal_colour colourless
_exptl_crystal_density_diffrn 1.304
_exptl_crystal_description needle
_exptl_crystal_F_000 300
_exptl_crystal_size_max 0.28
_exptl_crystal_size_mid 0.04
_exptl_crystal_size_min 0.04
_refine_diff_density_max 0.403
_refine_diff_density_min -0.358
_refine_diff_density_rms 0.069
_refine_ls_extinction_method none
_refine_ls_goodness_of_fit_ref 1.042
_refine_ls_hydrogen_treatment mixed
_refine_ls_matrix_type full
_refine_ls_number_parameters 187
_refine_ls_number_reflns 5028
_refine_ls_number_restraints 0
_refine_ls_restrained_S_all 1.042
_refine_ls_R_factor_all 0.1159
_refine_ls_R_factor_gt 0.0650
_refine_ls_shift/su_max 0.000
_refine_ls_shift/su_mean 0.000
_refine_ls_structure_factor_coef Fsqd
_refine_ls_weighting_details 'calc w=1/[\s^2^(Fo^2^)+(0.0900P)^2^+0.0000P] where P=(Fo^2^+2Fc^2^)/3'
_refine_ls_weighting_scheme calc
_refine_ls_wR_factor_gt 0.1632
_refine_ls_wR_factor_ref 0.1937
_reflns_number_gt 2850
_reflns_number_total 5028
_reflns_threshold_expression >2sigma(I)
_cod_data_source_file ja907674c_si_002_5.cif
_cod_data_source_block A5
_cod_original_cell_volume 708.99(11)
_cod_database_code 4105419

loop_
_symmetry_equiv_pos_as_xyz
'x, y, z'
'-x, -y, -z'

loop_
_atom_site_label
_atom_site_type_symbol
_atom_site_fract_x
_atom_site_fract_y
_atom_site_fract_z
_atom_site_U_iso_or_equiv
_atom_site_adp_type
_atom_site_occupancy
_atom_site_symmetry_multiplicity
_atom_site_calc_flag
_atom_site_refinement_flags
N11 N 0.3228(3) 0.3484(3) 0.24705(5) 0.0252(3) Uani 1 1 d .
C12 C 0.5264(3) 0.3099(3) 0.27835(6) 0.0248(3) Uani 1 1 d .
H12 H 0.6430 0.1713 0.2732 0.030 Uiso 1 1 calc R
C13 C 0.5745(3) 0.4635(3) 0.31793(6) 0.0238(3) Uani 1 1 d .
H13 H 0.7223 0.4316 0.3391 0.029 Uiso 1 1 calc R
C14 C 0.4039(3) 0.6645(3) 0.32625(6) 0.0213(3) Uani 1 1 d .
C15 C 0.1921(3) 0.7048(3) 0.29414(6) 0.0241(3) Uani 1 1 d .
H15 H 0.0712 0.8404 0.2989 0.029 Uiso 1 1 calc R
C16 C 0.1592(3) 0.5437(3) 0.25489(6) 0.0249(3) Uani 1 1 d .
H16 H 0.0148 0.5734 0.2328 0.030 Uiso 1 1 calc R
C17 C 0.4643(3) 0.8331(3) 0.36866(6) 0.0220(3) Uani 1 1 d .
N17 N 0.2646(3) 0.9534(3) 0.39019(5) 0.0237(3) Uani 1 1 d .
H17 H 0.113(4) 0.922(3) 0.3823(7) 0.028 Uiso 1 1 d .
O17 O 0.6913(2) 0.8569(2) 0.38219(5) 0.0285(3) Uani 1 1 d .
C21 C 0.3100(3) 1.1188(3) 0.43168(6) 0.0241(3) Uani 1 1 d .
H21A H 0.4469 1.2398 0.4208 0.029 Uiso 1 1 calc R
H21B H 0.3737 1.0141 0.4621 0.029 Uiso 1 1 calc R
C22 C 0.0686(3) 1.2658(3) 0.44635(6) 0.0237(3) Uani 1 1 d .
H22A H -0.0711 1.1457 0.4560 0.028 Uiso 1 1 calc R
H22B H 0.0088 1.3770 0.4165 0.028 Uiso 1 1 calc R
C23 C 0.1201(3) 1.4277(3) 0.49123(6) 0.0238(3) Uani 1 1 d .
H23A H 0.1873 1.3162 0.5204 0.029 Uiso 1 1 calc R
H23B H 0.2561 1.5507 0.4810 0.029 Uiso 1 1 calc R
C31 C 0.5051(3) -0.1291(3) 0.17024(6) 0.0245(3) Uani 1 1 d .
O31 O 0.3073(2) 0.0376(2) 0.16901(5) 0.0295(3) Uani 1 1 d .
H31 H 0.310(3) 0.140(4) 0.1959(8) 0.035 Uiso 1 1 d .
O32 O 0.6718(2) -0.1409(2) 0.20262(5) 0.0305(3) Uani 1 1 d .
C32 C 0.4895(3) -0.3032(3) 0.12699(6) 0.0258(3) Uani 1 1 d .
H32A H 0.4479 -0.1984 0.0951 0.031 Uiso 1 1 calc R
H32B H 0.3433 -0.4187 0.1343 0.031 Uiso 1 1 calc R
C33 C 0.7318(3) -0.4636(3) 0.11724(6) 0.0259(3) Uani 1 1 d .
H33A H 0.7675 -0.5815 0.1476 0.031 Uiso 1 1 calc R
H33B H 0.8825 -0.3521 0.1116 0.031 Uiso 1 1 calc R
C34 C 0.6956(3) -0.6151(3) 0.07033(6) 0.0254(3) Uani 1 1 d .
H34A H 0.5475 -0.7289 0.0770 0.031 Uiso 1 1 calc R
H34B H 0.6494 -0.4952 0.0408 0.031 Uiso 1 1 calc R
C35 C 0.9312(3) -0.7747(3) 0.05551(6) 0.0265(3) Uani 1 1 d .
H35A H 0.9771 -0.8971 0.0846 0.032 Uiso 1 1 calc R
H35B H 1.0804 -0.6623 0.0488 0.032 Uiso 1 1 calc R
C36 C 0.8843(3) -0.9204(3) 0.00817(6) 0.0261(3) Uani 1 1 d .
H36A H 0.7356 -1.0330 0.0152 0.031 Uiso 1 1 calc R
H36B H 0.8355 -0.7973 -0.0206 0.031 Uiso 1 1 calc R

loop_
_atom_site_aniso_label
_atom_site_aniso_U_11
_atom_site_aniso_U_22
_atom_site_aniso_U_33
_atom_site_aniso_U_23
_atom_site_aniso_U_13
_atom_site_aniso_U_12
N11 0.0278(6) 0.0287(7) 0.0197(7) -0.0071(5) 0.0009(5) -0.0003(5)
C12 0.0267(7) 0.0269(8) 0.0213(8) -0.0060(6) 0.0003(6) 0.0035(6)
C13 0.0253(7) 0.0282(8) 0.0181(8) -0.0032(6) -0.0001(6) 0.0012(6)
C14 0.0233(7) 0.0242(7) 0.0172(7) -0.0059(6) 0.0018(5) -0.0018(6)
C15 0.0247(7) 0.0285(8) 0.0198(8) -0.0068(6) 0.0010(6) 0.0009(6)
C16 0.0250(7) 0.0314(8) 0.0188(8) -0.0057(6) -0.0013(6) 0.0000(6)
C17 0.0246(7) 0.0247(7) 0.0174(7) -0.0059(6) 0.0005(5) -0.0003(6)
N17 0.0219(6) 0.0309(7) 0.0196(7) -0.0111(5) 0.0000(5) -0.0001(5)
O17 0.0253(5) 0.0368(7) 0.0249(6) -0.0117(5) -0.0024(4) 0.0004(5)
C21 0.0255(7) 0.0290(8) 0.0191(8) -0.0116(6) -0.0007(6) 0.0002(6)
C22 0.0241(7) 0.0288(8) 0.0195(8) -0.0107(6) -0.0013(6) 0.0006(6)
C23 0.0250(7) 0.0269(8) 0.0207(8) -0.0095(6) -0.0003(6) -0.0011(6)
C31 0.0272(8) 0.0265(8) 0.0203(8) -0.0051(6) 0.0022(6) -0.0006(6)
O31 0.0321(6) 0.0346(7) 0.0229(6) -0.0133(5) -0.0039(5) 0.0088(5)
O32 0.0309(6) 0.0376(7) 0.0242(6) -0.0115(5) -0.0046(5) 0.0056(5)
C32 0.0280(8) 0.0299(8) 0.0206(8) -0.0102(6) -0.0016(6) 0.0026(6)
C33 0.0279(8) 0.0294(8) 0.0212(8) -0.0087(6) -0.0013(6) 0.0023(6)
C34 0.0279(8) 0.0295(8) 0.0201(8) -0.0102(6) -0.0019(6) 0.0014(6)
C35 0.0279(8) 0.0306(8) 0.0220(8) -0.0095(6) -0.0013(6) 0.0026(6)
C36 0.0273(8) 0.0304(8) 0.0217(8) -0.0104(7) -0.0015(6) 0.0025(6)

loop_
_atom_type_symbol
_atom_type_description
_atom_type_scat_dispersion_real
_atom_type_scat_dispersion_imag
_atom_type_scat_source
C C 0.0033 0.0016 'International Tables Vol C Tables 4.2.6.8 and 6.1.1.4'
H H 0.0000 0.0000 'International Tables Vol C Tables 4.2.6.8 and 6.1.1.4'
N N 0.0061 0.0033 'International Tables Vol C Tables 4.2.6.8 and 6.1.1.4'
O O 0.0106 0.0060 'International Tables Vol C Tables 4.2.6.8 and 6.1.1.4'

loop_
_geom_angle_atom_site_label_1
_geom_angle_atom_site_label_2
_geom_angle_atom_site_label_3
_geom_angle
_geom_angle_site_symmetry_1
C12 N11 C16 117.99(13) .
N11 C12 C13 122.88(14) .
N11 C12 H12 118.6 .
C13 C12 H12 118.6 .
C12 C13 C14 119.09(14) .
C12 C13 H13 120.5 .
C14 C13 H13 120.5 .
C15 C14 C13 118.34(14) .
C15 C14 C17 123.55(13) .
C13 C14 C17 118.08(13) .
C14 C15 C16 119.05(14) .
C14 C15 H15 120.5 .
C16 C15 H15 120.5 .
N11 C16 C15 122.64(14) .
N11 C16 H16 118.7 .
C15 C16 H16 118.7 .
O17 C17 N17 122.37(14) .
O17 C17 C14 120.34(13) .
N17 C17 C14 117.29(12) .
C17 N17 C21 119.98(12) .
C17 N17 H17 120.1(13) .
C21 N17 H17 119.6(13) .
N17 C21 C22 112.55(12) .
N17 C21 H21A 109.1 .
C22 C21 H21A 109.1 .
N17 C21 H21B 109.1 .
C22 C21 H21B 109.1 .
H21A C21 H21B 107.8 .
C21 C22 C23 111.14(12) .
C21 C22 H22A 109.4 .
C23 C22 H22A 109.4 .
C21 C22 H22B 109.4 .
C23 C22 H22B 109.4 .
H22A C22 H22B 108.0 .
C23 C23 C22 113.18(15) 2_586
C23 C23 H23A 108.9 2_586
C22 C23 H23A 108.9 .
C23 C23 H23B 108.9 2_586
C22 C23 H23B 108.9 .
H23A C23 H23B 107.8 .
O32 C31 O31 123.79(15) .
O32 C31 C32 125.09(14) .
O31 C31 C32 111.11(13) .
C31 O31 H31 112.2(12) .
C31 C32 C33 116.01(12) .
C31 C32 H32A 108.3 .
C33 C32 H32A 108.3 .
C31 C32 H32B 108.3 .
C33 C32 H32B 108.3 .
H32A C32 H32B 107.4 .
C32 C33 C34 110.34(12) .
C32 C33 H33A 109.6 .
C34 C33 H33A 109.6 .
C32 C33 H33B 109.6 .
C34 C33 H33B 109.6 .
H33A C33 H33B 108.1 .
C35 C34 C33 114.96(12) .
C35 C34 H34A 108.5 .
C33 C34 H34A 108.5 .
C35 C34 H34B 108.5 .
C33 C34 H34B 108.5 .
H34A C34 H34B 107.5 .
C34 C35 C36 112.60(12) .
C34 C35 H35A 109.1 .
C36 C35 H35A 109.1 .
C34 C35 H35B 109.1 .
C36 C35 H35B 109.1 .
H35A C35 H35B 107.8 .
C36 C36 C35 114.19(15) 2_735
C36 C36 H36A 108.7 2_735
C35 C36 H36A 108.7 .
C36 C36 H36B 108.7 2_735
C35 C36 H36B 108.7 .
H36A C36 H36B 107.6 .

loop_
_geom_bond_atom_site_label_1
_geom_bond_atom_site_label_2
_geom_bond_distance
_geom_bond_site_symmetry_2
N11 C12 1.340(2) .
N11 C16 1.3402(19) .
C12 C13 1.386(2) .
C12 H12 0.9500 .
C13 C14 1.387(2) .
C13 H13 0.9500 .
C14 C15 1.387(2) .
C14 C17 1.509(2) .
C15 C16 1.392(2) .
C15 H15 0.9500 .
C16 H16 0.9500 .
C17 O17 1.2374(17) .
C17 N17 1.3347(19) .
N17 C21 1.4633(19) .
N17 H17 0.836(18) .
C21 C22 1.509(2) .
C21 H21A 0.9900 .
C21 H21B 0.9900 .
C22 C23 1.528(2) .
C22 H22A 0.9900 .
C22 H22B 0.9900 .
C23 C23 1.520(3) 2_586
C23 H23A 0.9900 .
C23 H23B 0.9900 .
C31 O32 1.2098(18) .
C31 O31 1.3277(19) .
C31 C32 1.510(2) .
O31 H31 0.92(2) .
C32 C33 1.519(2) .
C32 H32A 0.9900 .
C32 H32B 0.9900 .
C33 C34 1.526(2) .
C33 H33A 0.9900 .
C33 H33B 0.9900 .
C34 C35 1.521(2) .
C34 H34A 0.9900 .
C34 H34B 0.9900 .
C35 C36 1.526(2) .
C35 H35A 0.9900 .
C35 H35B 0.9900 .
C36 C36 1.516(3) 2_735
C36 H36A 0.9900 .
C36 H36B 0.9900 .

loop_
_geom_hbond_atom_site_label_D
_geom_hbond_atom_site_label_H
_geom_hbond_atom_site_label_A
_geom_hbond_distance_DH
_geom_hbond_distance_HA
_geom_hbond_distance_DA
_geom_hbond_angle_DHA
_geom_hbond_site_symmetry_A
O31 H31 N11 0.92(2) 1.79(2) 2.7085(18) 177.6(19) .
N17 H17 O17 0.836(18) 2.207(19) 3.0222(17) 165.3(18) 1_455

loop_
_geom_torsion_atom_site_label_1
_geom_torsion_atom_site_label_2
_geom_torsion_atom_site_label_3
_geom_torsion_atom_site_label_4
_geom_torsion
_geom_torsion_site_symmetry_4
C16 N11 C12 C13 -0.3(2) .
N11 C12 C13 C14 0.8(2) .
C12 C13 C14 C15 -0.5(2) .
C12 C13 C14 C17 -178.41(14) .
C13 C14 C15 C16 -0.2(2) .
C17 C14 C15 C16 177.56(14) .
C12 N11 C16 C15 -0.5(2) .
C14 C15 C16 N11 0.7(2) .
C15 C14 C17 O17 -151.13(16) .
C13 C14 C17 O17 26.6(2) .
C15 C14 C17 N17 28.6(2) .
C13 C14 C17 N17 -153.66(15) .
O17 C17 N17 C21 -0.6(2) .
C14 C17 N17 C21 179.72(14) .
C17 N17 C21 C22 172.20(14) .
N17 C21 C22 C23 177.60(13) .
C21 C22 C23 C23 -177.88(16) 2_586
O32 C31 C32 C33 -14.1(2) .
O31 C31 C32 C33 167.33(14) .
C31 C32 C33 C34 -175.92(13) .
C32 C33 C34 C35 177.50(14) .
C33 C34 C35 C36 -179.60(14) .
C34 C35 C36 C36 179.38(17) 2_735
